data_1561214
loop_
_publ_author_name
'Ma, Bing'
'Xu, Jianing'
'Qi, Hui'
'Sun, Jing'
'Chai, Juan'
'Jia, Jia'
'Jing, Shubo'
'Fan, Yong'
'Wang, Li'

_publ_section_title
;
 Two 3D metal&#x2212;organic frameworks as multi-functional materials to
 detect Fe3+ ions and nitroaromatic explosives and to encapsulate Ln3+
 ions for white-light emission
;
_journal_name_full 'Journal of Solid State Chemistry'
_journal_page_first 42
_journal_page_last 48
_journal_paper_doi 10.1016/j.jssc.2017.09.020
_journal_volume 258
_journal_year 2018
_chemical_formula_sum 'C50 H22 N10 O14 Zn3'
_chemical_formula_weight 1182.89
_space_group_IT_number 15
_space_group_name_Hall '-C 2yc'
_space_group_name_H-M_alt 'C 1 2/c 1'
_symmetry_cell_setting monoclinic
_symmetry_space_group_name_H-M 'C 1 2/c 1'
_atom_sites_solution_hydrogens geom
_atom_sites_solution_primary direct
_atom_sites_solution_secondary difmap
_cell_angle_alpha 90.00
_cell_angle_beta 112.70(3)
_cell_angle_gamma 90.00
_cell_formula_units_Z 4
_cell_length_a 28.277(6)
_cell_length_b 13.611(3)
_cell_length_c 15.438(3)
_cell_measurement_reflns_used 18932
_cell_measurement_temperature 293(2)
_cell_measurement_theta_max 22.96
_cell_measurement_theta_min 2.41
_cell_volume 5481(2)
_computing_structure_refinement 'SHELXL-97 (Sheldrick, 1997)'
_computing_structure_solution 'SHELXS-97 (Sheldrick, 1990)'
_diffrn_ambient_temperature 293(2)
_diffrn_measured_fraction_theta_full 0.985
_diffrn_measured_fraction_theta_max 0.985
_diffrn_measurement_device_type Brucker
_diffrn_radiation_monochromator graphite
_diffrn_radiation_source 'fine-focus sealed tube'
_diffrn_radiation_type MoK\a
_diffrn_radiation_wavelength 0.71073
_diffrn_reflns_av_R_equivalents 0.1161
_diffrn_reflns_av_sigmaI/netI 0.1197
_diffrn_reflns_limit_h_max 35
_diffrn_reflns_limit_h_min -36
_diffrn_reflns_limit_k_max 17
_diffrn_reflns_limit_k_min -17
_diffrn_reflns_limit_l_max 19
_diffrn_reflns_limit_l_min -19
_diffrn_reflns_number 23125
_diffrn_reflns_theta_full 27.41
_diffrn_reflns_theta_max 27.41
_diffrn_reflns_theta_min 2.99
_exptl_absorpt_coefficient_mu 1.373
_exptl_crystal_colour colorless
_exptl_crystal_density_diffrn 1.433
_exptl_crystal_density_method 'not measured'
_exptl_crystal_description block
_exptl_crystal_F_000 2376
_exptl_crystal_size_max 0.1
_exptl_crystal_size_mid 0.1
_exptl_crystal_size_min 0.1
_refine_diff_density_max 0.463
_refine_diff_density_min -0.485
_refine_diff_density_rms 0.098
_refine_ls_extinction_method none
_refine_ls_goodness_of_fit_ref 1.016
_refine_ls_hydrogen_treatment mixed
_refine_ls_matrix_type full
_refine_ls_number_parameters 349
_refine_ls_number_reflns 6142
_refine_ls_number_restraints 0
_refine_ls_restrained_S_all 1.016
_refine_ls_R_factor_all 0.1448
_refine_ls_R_factor_gt 0.0784
_refine_ls_shift/su_max 0.009
_refine_ls_shift/su_mean 0.001
_refine_ls_structure_factor_coef Fsqd
_refine_ls_weighting_details 'calc w=1/[\s^2^(Fo^2^)+(0.0656P)^2^+15.2372P] where P=(Fo^2^+2Fc^2^)/3'
_refine_ls_weighting_scheme calc
_refine_ls_wR_factor_gt 0.1471
_refine_ls_wR_factor_ref 0.1706
_reflns_number_gt 3625
_reflns_number_total 6142
_reflns_threshold_expression >2sigma(I)
_cod_data_source_file JSSC-2018-258-42.cif
_cod_data_source_block m_sq_d
_cod_original_sg_symbol_H-M C2/c
_cod_database_code 1561214

loop_
_symmetry_equiv_pos_as_xyz
'x, y, z'
'-x, y, -z+1/2'
'x+1/2, y+1/2, z'
'-x+1/2, y+1/2, -z+1/2'
'-x, -y, -z'
'x, -y, z-1/2'
'-x+1/2, -y+1/2, -z'
'x+1/2, -y+1/2, z-1/2'

loop_
_atom_site_label
_atom_site_type_symbol
_atom_site_fract_x
_atom_site_fract_y
_atom_site_fract_z
_atom_site_U_iso_or_equiv
_atom_site_adp_type
_atom_site_occupancy
_atom_site_symmetry_multiplicity
_atom_site_calc_flag
_atom_site_refinement_flags
_atom_site_disorder_assembly
_atom_site_disorder_group
Zn1 Zn 0.15142(2) 0.88192(4) 0.34351(4) 0.0314(2) Uani 1 1 d . . .
Zn2 Zn 0.2500 0.7500 0.5000 0.0288(2) Uani 1 2 d S . .
O1 O 0.17716(12) 0.8154(3) 0.4789(2) 0.0327(9) Uani 1 1 d . . .
O2 O 0.09429(13) 0.8147(3) 0.3991(3) 0.0444(11) Uani 1 1 d . . .
O3 O -0.28608(14) 0.4386(3) 0.3288(3) 0.0550(12) Uani 1 1 d . . .
O4 O -0.22684(13) 0.3791(3) 0.4615(3) 0.0374(9) Uani 1 1 d . . .
O5 O -0.22675(13) 0.6840(3) 0.1382(3) 0.0393(10) Uani 1 1 d . . .
O7 O -0.14908(14) 0.7464(3) 0.2152(3) 0.0521(12) Uani 1 1 d . . .
O9 O 0.1424(2) 1.0169(4) 0.4069(4) 0.0796(16) Uani 1 1 d . . .
N1 N -0.02569(16) 0.6289(3) 0.5071(3) 0.0423(13) Uani 1 1 d . . .
N2 N -0.04433(18) 0.5145(4) 0.5921(3) 0.0546(15) Uani 1 1 d . . .
N3 N 0.00725(18) 0.5371(4) 0.6374(4) 0.0576(16) Uani 1 1 d . . .
N4 N 0.1741(5) 1.1314(7) 0.5197(8) 0.161(4) Uani 1 1 d . . .
N5 N 0.09530(17) 0.9289(4) 0.2186(3) 0.0441(13) Uani 1 1 d . . .
C1 C 0.1316(2) 0.7927(4) 0.4710(4) 0.0329(13) Uani 1 1 d . . .
C2 C 0.12356(19) 0.7425(4) 0.5506(4) 0.0319(13) Uani 1 1 d . . .
C3 C 0.1611(2) 0.7410(4) 0.6404(4) 0.0451(16) Uani 1 1 d . . .
H3 H 0.1928 0.7696 0.6521 0.054 Uiso 1 1 calc R . .
C4 C 0.1516(2) 0.6972(6) 0.7135(5) 0.063(2) Uani 1 1 d . . .
H4 H 0.1763 0.6995 0.7743 0.075 Uiso 1 1 calc R . .
C5 C 0.1057(2) 0.6504(5) 0.6958(4) 0.0562(19) Uani 1 1 d . . .
H5 H 0.1006 0.6165 0.7438 0.067 Uiso 1 1 calc R . .
C6 C 0.0664(2) 0.6535(4) 0.6062(4) 0.0406(15) Uani 1 1 d . . .
C7 C 0.0760(2) 0.6999(4) 0.5338(4) 0.0350(13) Uani 1 1 d . . .
H7 H 0.0504 0.7023 0.4738 0.042 Uiso 1 1 calc R . .
C8 C 0.0162(2) 0.6072(5) 0.5850(4) 0.0436(15) Uani 1 1 d . . .
C9 C -0.0621(2) 0.5694(4) 0.5154(4) 0.0383(14) Uani 1 1 d . . .
C10 C -0.1153(2) 0.5653(4) 0.4432(4) 0.0408(15) Uani 1 1 d . . .
C11 C -0.1530(2) 0.5063(4) 0.4520(4) 0.0372(13) Uani 1 1 d . . .
H11 H -0.1457 0.4686 0.5058 0.045 Uiso 1 1 calc R . .
C12 C -0.2015(2) 0.5026(4) 0.3813(4) 0.0370(14) Uani 1 1 d . . .
C13 C -0.2126(2) 0.5612(4) 0.3004(4) 0.0384(14) Uani 1 1 d . . .
H13 H -0.2452 0.5593 0.2528 0.046 Uiso 1 1 calc R . .
C14 C -0.17491(19) 0.6219(4) 0.2915(4) 0.0351(13) Uani 1 1 d . . .
C15 C -0.1267(2) 0.6232(4) 0.3635(4) 0.0358(13) Uani 1 1 d . . .
H15 H -0.1014 0.6636 0.3583 0.043 Uiso 1 1 calc R . .
C16 C -0.2415(2) 0.4340(4) 0.3910(4) 0.0384(14) Uani 1 1 d . . .
C17 C -0.1851(2) 0.6890(4) 0.2073(4) 0.0365(14) Uani 1 1 d . . .
C18 C 0.0503(2) 0.8849(6) 0.1828(5) 0.078(3) Uani 1 1 d . . .
H18 H 0.0439 0.8333 0.2163 0.094 Uiso 1 1 calc R . .
C19 C 0.0124(2) 0.9113(6) 0.0988(5) 0.084(3) Uani 1 1 d . . .
H19 H -0.0189 0.8785 0.0779 0.100 Uiso 1 1 calc R . .
C20 C 0.0201(2) 0.9843(5) 0.0461(4) 0.0536(19) Uani 1 1 d . . .
C21 C 0.0674(3) 1.0265(7) 0.0804(6) 0.121(4) Uani 1 1 d . . .
H21 H 0.0754 1.0753 0.0460 0.146 Uiso 1 1 calc R . .
C22 C 0.1039(3) 0.9972(7) 0.1665(5) 0.101(4) Uani 1 1 d . . .
H22 H 0.1359 1.0274 0.1881 0.121 Uiso 1 1 calc R . .
C23 C 0.1748(4) 1.0429(7) 0.4834(8) 0.113(4) Uani 1 1 d . . .
C24 C 0.1266(9) 1.1986(11) 0.4625(14) 0.288(12) Uani 1 1 d . . .
C25 C 0.2118(6) 1.1576(12) 0.6137(9) 0.212(8) Uani 1 1 d . . .

loop_
_atom_site_aniso_label
_atom_site_aniso_U_11
_atom_site_aniso_U_22
_atom_site_aniso_U_33
_atom_site_aniso_U_23
_atom_site_aniso_U_13
_atom_site_aniso_U_12
Zn1 0.0254(3) 0.0323(4) 0.0303(3) 0.0027(3) 0.0039(3) 0.0010(3)
Zn2 0.0192(4) 0.0286(5) 0.0353(5) 0.0071(4) 0.0068(4) -0.0002(4)
O1 0.0189(19) 0.034(2) 0.042(2) 0.0042(17) 0.0080(16) -0.0059(16)
O2 0.027(2) 0.064(3) 0.039(2) 0.015(2) 0.0089(19) 0.0087(19)
O3 0.030(2) 0.068(3) 0.053(3) 0.028(2) 0.001(2) -0.009(2)
O4 0.031(2) 0.036(2) 0.042(2) 0.0084(19) 0.0107(18) -0.0112(18)
O5 0.028(2) 0.044(2) 0.039(2) 0.0052(18) 0.0050(18) 0.0031(18)
O7 0.032(2) 0.060(3) 0.048(3) 0.028(2) -0.0032(19) -0.013(2)
O9 0.108(4) 0.048(3) 0.073(4) -0.016(3) 0.023(3) 0.006(3)
N1 0.025(2) 0.048(3) 0.042(3) 0.016(2) 0.001(2) -0.007(2)
N2 0.036(3) 0.077(4) 0.040(3) 0.019(3) 0.003(2) -0.009(3)
N3 0.032(3) 0.083(4) 0.049(3) 0.017(3) 0.005(2) -0.014(3)
N4 0.214(12) 0.096(7) 0.147(9) -0.058(7) 0.040(8) -0.015(7)
N5 0.033(3) 0.043(3) 0.043(3) 0.017(2) -0.001(2) -0.005(2)
C1 0.026(3) 0.035(3) 0.037(3) -0.002(3) 0.012(3) 0.004(3)
C2 0.024(3) 0.035(3) 0.032(3) -0.001(2) 0.007(2) -0.005(2)
C3 0.030(3) 0.054(4) 0.045(4) 0.002(3) 0.008(3) -0.011(3)
C4 0.028(3) 0.107(6) 0.040(4) 0.004(4) -0.001(3) -0.016(4)
C5 0.039(4) 0.089(5) 0.035(3) 0.015(3) 0.008(3) -0.009(4)
C6 0.022(3) 0.052(4) 0.041(3) 0.010(3) 0.005(3) -0.006(3)
C7 0.026(3) 0.036(3) 0.034(3) 0.001(3) 0.001(2) -0.003(2)
C8 0.033(3) 0.053(4) 0.042(3) 0.005(3) 0.011(3) -0.011(3)
C9 0.026(3) 0.045(3) 0.033(3) 0.010(3) 0.001(2) -0.009(3)
C10 0.029(3) 0.044(3) 0.043(3) 0.014(3) 0.007(3) -0.003(3)
C11 0.028(3) 0.039(3) 0.040(3) 0.009(3) 0.009(3) -0.002(3)
C12 0.029(3) 0.037(3) 0.041(3) 0.013(3) 0.009(3) 0.003(3)
C13 0.031(3) 0.036(3) 0.043(3) 0.001(3) 0.009(3) 0.000(3)
C14 0.026(3) 0.037(3) 0.037(3) 0.004(3) 0.007(2) 0.001(3)
C15 0.031(3) 0.038(3) 0.036(3) 0.004(3) 0.010(2) -0.007(3)
C16 0.033(3) 0.041(3) 0.044(4) 0.003(3) 0.017(3) -0.006(3)
C17 0.032(3) 0.039(3) 0.036(3) 0.013(3) 0.011(3) 0.004(3)
C18 0.037(4) 0.097(6) 0.070(5) 0.058(5) -0.013(3) -0.020(4)
C19 0.034(4) 0.105(6) 0.077(5) 0.047(5) -0.016(4) -0.035(4)
C20 0.029(3) 0.058(4) 0.051(4) 0.033(3) -0.009(3) -0.012(3)
C21 0.068(5) 0.139(8) 0.098(6) 0.096(6) -0.033(5) -0.052(6)
C22 0.053(5) 0.120(7) 0.081(6) 0.056(6) -0.027(4) -0.046(5)
C23 0.133(9) 0.087(7) 0.132(9) -0.052(7) 0.067(8) -0.009(6)
C24 0.44(3) 0.119(12) 0.29(2) -0.010(13) 0.13(2) 0.155(17)
C25 0.235(18) 0.211(16) 0.114(10) -0.073(11) -0.016(11) -0.008(13)

loop_
_atom_type_symbol
_atom_type_description
_atom_type_scat_dispersion_real
_atom_type_scat_dispersion_imag
_atom_type_scat_source
C C 0.0033 0.0016 'International Tables Vol C Tables 4.2.6.8 and 6.1.1.4'
H H 0.0000 0.0000 'International Tables Vol C Tables 4.2.6.8 and 6.1.1.4'
N N 0.0061 0.0033 'International Tables Vol C Tables 4.2.6.8 and 6.1.1.4'
O O 0.0106 0.0060 'International Tables Vol C Tables 4.2.6.8 and 6.1.1.4'
Zn Zn 0.2839 1.4301 'International Tables Vol C Tables 4.2.6.8 and 6.1.1.4'

loop_
_geom_angle_atom_site_label_1
_geom_angle_atom_site_label_2
_geom_angle_atom_site_label_3
_geom_angle
_geom_angle_site_symmetry_1
_geom_angle_site_symmetry_3
O3 Zn1 O7 100.09(19) 3 2
O3 Zn1 N5 99.62(17) 3 .
O7 Zn1 N5 89.08(18) 2 .
O3 Zn1 O1 106.84(14) 3 .
O7 Zn1 O1 89.52(15) 2 .
N5 Zn1 O1 153.33(17) . .
O3 Zn1 O9 89.3(2) 3 .
O7 Zn1 O9 170.6(2) 2 .
N5 Zn1 O9 88.7(2) . .
O1 Zn1 O9 88.39(17) . .
O3 Zn1 O2 165.51(15) 3 .
O7 Zn1 O2 84.20(17) 2 .
N5 Zn1 O2 94.26(17) . .
O1 Zn1 O2 59.11(13) . .
O9 Zn1 O2 86.89(19) . .
O3 Zn1 C1 136.90(16) 3 .
O7 Zn1 C1 86.16(18) 2 .
N5 Zn1 C1 123.23(18) . .
O1 Zn1 C1 30.14(14) . .
O9 Zn1 C1 87.46(19) . .
O2 Zn1 C1 28.97(14) . .
O4 Zn2 O4 180.0(2) 5_566 3
O4 Zn2 O1 90.27(14) 5_566 .
O4 Zn2 O1 89.73(14) 3 .
O4 Zn2 O1 89.73(14) 5_566 7_566
O4 Zn2 O1 90.27(14) 3 7_566
O1 Zn2 O1 180.000(1) . 7_566
O4 Zn2 O5 85.46(15) 5_566 2
O4 Zn2 O5 94.54(15) 3 2
O1 Zn2 O5 96.52(14) . 2
O1 Zn2 O5 83.48(14) 7_566 2
O4 Zn2 O5 94.54(15) 5_566 8_566
O4 Zn2 O5 85.46(15) 3 8_566
O1 Zn2 O5 83.48(14) . 8_566
O1 Zn2 O5 96.52(14) 7_566 8_566
O5 Zn2 O5 180.000(1) 2 8_566
C1 O1 Zn1 93.4(3) . .
C1 O1 Zn2 141.4(3) . .
Zn1 O1 Zn2 105.61(15) . .
C1 O2 Zn1 87.2(3) . .
C16 O3 Zn1 123.9(4) . 3_445
C16 O4 Zn2 137.0(3) . 3_445
C17 O5 Zn2 130.2(4) . 2
C17 O7 Zn1 129.3(4) . 2
C23 O9 Zn1 120.5(6) . .
C8 N1 C9 102.8(4) . .
C9 N2 N3 106.8(5) . .
C8 N3 N2 105.2(4) . .
C23 N4 C25 120.6(12) . .
C23 N4 C24 115.8(11) . .
C25 N4 C24 123.0(11) . .
C22 N5 C18 116.2(5) . .
C22 N5 Zn1 122.2(4) . .
C18 N5 Zn1 121.3(4) . .
O2 C1 O1 120.3(5) . .
O2 C1 C2 119.9(5) . .
O1 C1 C2 119.8(5) . .
O2 C1 Zn1 63.8(3) . .
O1 C1 Zn1 56.5(3) . .
C2 C1 Zn1 176.1(4) . .
C3 C2 C7 119.5(5) . .
C3 C2 C1 121.9(5) . .
C7 C2 C1 118.6(5) . .
C2 C3 C4 120.5(5) . .
C2 C3 H3 119.8 . .
C4 C3 H3 119.8 . .
C5 C4 C3 120.0(6) . .
C5 C4 H4 120.0 . .
C3 C4 H4 120.0 . .
C4 C5 C6 120.6(6) . .
C4 C5 H5 119.7 . .
C6 C5 H5 119.7 . .
C7 C6 C5 118.6(5) . .
C7 C6 C8 119.0(5) . .
C5 C6 C8 122.4(5) . .
C2 C7 C6 120.6(5) . .
C2 C7 H7 119.7 . .
C6 C7 H7 119.7 . .
N3 C8 N1 112.8(5) . .
N3 C8 C6 124.3(5) . .
N1 C8 C6 122.8(5) . .
N2 C9 N1 112.4(5) . .
N2 C9 C10 125.1(5) . .
N1 C9 C10 122.5(5) . .
C11 C10 C15 119.5(5) . .
C11 C10 C9 122.9(5) . .
C15 C10 C9 117.6(5) . .
C10 C11 C12 120.7(5) . .
C10 C11 H11 119.6 . .
C12 C11 H11 119.6 . .
C11 C12 C13 119.4(5) . .
C11 C12 C16 119.6(5) . .
C13 C12 C16 121.0(5) . .
C14 C13 C12 120.3(5) . .
C14 C13 H13 119.9 . .
C12 C13 H13 119.9 . .
C15 C14 C13 118.6(5) . .
C15 C14 C17 118.7(5) . .
C13 C14 C17 122.6(5) . .
C14 C15 C10 121.5(5) . .
C14 C15 H15 119.2 . .
C10 C15 H15 119.2 . .
O4 C16 O3 126.3(5) . .
O4 C16 C12 116.4(5) . .
O3 C16 C12 117.4(5) . .
O5 C17 O7 125.5(5) . .
O5 C17 C14 120.1(5) . .
O7 C17 C14 114.4(5) . .
N5 C18 C19 123.5(6) . .
N5 C18 H18 118.2 . .
C19 C18 H18 118.2 . .
C20 C19 C18 120.8(6) . .
C20 C19 H19 119.6 . .
C18 C19 H19 119.6 . .
C19 C20 C21 115.9(5) . .
C19 C20 C20 122.8(7) . 5_575
C21 C20 C20 121.3(7) . 5_575
C20 C21 C22 120.5(7) . .
C20 C21 H21 119.8 . .
C22 C21 H21 119.8 . .
N5 C22 C21 123.0(6) . .
N5 C22 H22 118.5 . .
C21 C22 H22 118.5 . .
O9 C23 N4 122.3(11) . .

loop_
_geom_bond_atom_site_label_1
_geom_bond_atom_site_label_2
_geom_bond_distance
_geom_bond_site_symmetry_2
Zn1 O3 2.020(4) 3
Zn1 O7 2.045(4) 2
Zn1 N5 2.069(4) .
Zn1 O1 2.131(4) .
Zn1 O9 2.142(5) .
Zn1 O2 2.292(4) .
Zn1 C1 2.552(6) .
Zn2 O4 2.043(3) 5_566
Zn2 O4 2.043(3) 3
Zn2 O1 2.150(3) .
Zn2 O1 2.150(3) 7_566
Zn2 O5 2.170(4) 2
Zn2 O5 2.170(4) 8_566
O1 C1 1.283(6) .
O2 C1 1.237(6) .
O3 C16 1.258(6) .
O3 Zn1 2.020(4) 3_445
O4 C16 1.251(6) .
O4 Zn2 2.043(3) 3_445
O5 C17 1.249(6) .
O5 Zn2 2.170(4) 2
O7 C17 1.252(6) .
O7 Zn1 2.045(4) 2
O9 C23 1.236(11) .
N1 C8 1.356(7) .
N1 C9 1.355(7) .
N2 C9 1.325(7) .
N2 N3 1.387(6) .
N3 C8 1.336(7) .
N4 C23 1.332(12) .
N4 C25 1.476(14) .
N4 C24 1.583(19) .
N5 C22 1.313(8) .
N5 C18 1.319(7) .
C1 C2 1.499(7) .
C2 C3 1.383(7) .
C2 C7 1.393(7) .
C3 C4 1.390(8) .
C3 H3 0.9300 .
C4 C5 1.376(9) .
C4 H4 0.9300 .
C5 C6 1.401(8) .
C5 H5 0.9300 .
C6 C7 1.398(7) .
C6 C8 1.471(8) .
C7 H7 0.9300 .
C9 C10 1.487(7) .
C10 C11 1.383(7) .
C10 C15 1.390(7) .
C11 C12 1.386(7) .
C11 H11 0.9300 .
C12 C13 1.411(7) .
C12 C16 1.517(7) .
C13 C14 1.398(7) .
C13 H13 0.9300 .
C14 C15 1.388(7) .
C14 C17 1.522(7) .
C15 H15 0.9300 .
C18 C19 1.374(8) .
C18 H18 0.9300 .
C19 C20 1.355(8) .
C19 H19 0.9300 .
C20 C21 1.362(9) .
C20 C20 1.499(10) 5_575
C21 C22 1.390(9) .
C21 H21 0.9300 .
C22 H22 0.9300 .

loop_
_geom_torsion_atom_site_label_1
_geom_torsion_atom_site_label_2
_geom_torsion_atom_site_label_3
_geom_torsion_atom_site_label_4
_geom_torsion
_geom_torsion_site_symmetry_1
_geom_torsion_site_symmetry_2
_geom_torsion_site_symmetry_3
_geom_torsion_site_symmetry_4
O3 Zn1 O1 C1 176.4(3) 3 . . .
O7 Zn1 O1 C1 -83.2(3) 2 . . .
N5 Zn1 O1 C1 3.9(5) . . . .
O9 Zn1 O1 C1 87.7(3) . . . .
O2 Zn1 O1 C1 0.4(3) . . . .
O3 Zn1 O1 Zn2 -37.5(2) 3 . . .
O7 Zn1 O1 Zn2 62.89(17) 2 . . .
N5 Zn1 O1 Zn2 149.9(3) . . . .
O9 Zn1 O1 Zn2 -126.3(2) . . . .
O2 Zn1 O1 Zn2 146.4(2) . . . .
C1 Zn1 O1 Zn2 146.0(4) . . . .
O4 Zn2 O1 C1 -13.7(6) 5_566 . . .
O4 Zn2 O1 C1 166.3(6) 3 . . .
O1 Zn2 O1 C1 175(100) 7_566 . . .
O5 Zn2 O1 C1 71.8(6) 2 . . .
O5 Zn2 O1 C1 -108.2(6) 8_566 . . .
O4 Zn2 O1 Zn1 -130.31(16) 5_566 . . .
O4 Zn2 O1 Zn1 49.69(16) 3 . . .
O1 Zn2 O1 Zn1 59(100) 7_566 . . .
O5 Zn2 O1 Zn1 -44.85(16) 2 . . .
O5 Zn2 O1 Zn1 135.15(16) 8_566 . . .
O3 Zn1 O2 C1 -15.5(8) 3 . . .
O7 Zn1 O2 C1 92.6(3) 2 . . .
N5 Zn1 O2 C1 -178.8(3) . . . .
O1 Zn1 O2 C1 -0.4(3) . . . .
O9 Zn1 O2 C1 -90.4(3) . . . .
O3 Zn1 O9 C23 -65.7(8) 3 . . .
O7 Zn1 O9 C23 118.4(12) 2 . . .
N5 Zn1 O9 C23 -165.4(8) . . . .
O1 Zn1 O9 C23 41.1(8) . . . .
O2 Zn1 O9 C23 100.3(8) . . . .
C1 Zn1 O9 C23 71.3(8) . . . .
C9 N2 N3 C8 1.9(7) . . . .
O3 Zn1 N5 C22 -15.0(7) 3 . . .
O7 Zn1 N5 C22 -115.0(7) 2 . . .
O1 Zn1 N5 C22 157.8(6) . . . .
O9 Zn1 N5 C22 74.1(7) . . . .
O2 Zn1 N5 C22 160.8(7) . . . .
C1 Zn1 N5 C22 160.2(7) . . . .
O3 Zn1 N5 C18 158.5(6) 3 . . .
O7 Zn1 N5 C18 58.4(6) 2 . . .
O1 Zn1 N5 C18 -28.7(8) . . . .
O9 Zn1 N5 C18 -112.5(6) . . . .
O2 Zn1 N5 C18 -25.7(6) . . . .
C1 Zn1 N5 C18 -26.4(7) . . . .
Zn1 O2 C1 O1 0.6(5) . . . .
Zn1 O2 C1 C2 178.4(5) . . . .
Zn1 O1 C1 O2 -0.7(5) . . . .
Zn2 O1 C1 O2 -121.1(5) . . . .
Zn1 O1 C1 C2 -178.5(4) . . . .
Zn2 O1 C1 C2 61.1(8) . . . .
Zn2 O1 C1 Zn1 -120.4(5) . . . .
O3 Zn1 C1 O2 174.4(3) 3 . . .
O7 Zn1 C1 O2 -85.0(3) 2 . . .
N5 Zn1 C1 O2 1.4(4) . . . .
O1 Zn1 C1 O2 179.4(5) . . . .
O9 Zn1 C1 O2 88.2(3) . . . .
O3 Zn1 C1 O1 -5.0(4) 3 . . .
O7 Zn1 C1 O1 95.7(3) 2 . . .
N5 Zn1 C1 O1 -177.9(3) . . . .
O9 Zn1 C1 O1 -91.2(3) . . . .
O2 Zn1 C1 O1 -179.4(5) . . . .
O3 Zn1 C1 C2 15(6) 3 . . .
O7 Zn1 C1 C2 115(6) 2 . . .
N5 Zn1 C1 C2 -158(6) . . . .
O1 Zn1 C1 C2 20(6) . . . .
O9 Zn1 C1 C2 -72(6) . . . .
O2 Zn1 C1 C2 -160(6) . . . .
O2 C1 C2 C3 -161.4(5) . . . .
O1 C1 C2 C3 16.4(8) . . . .
Zn1 C1 C2 C3 -2(6) . . . .
O2 C1 C2 C7 15.8(8) . . . .
O1 C1 C2 C7 -166.4(5) . . . .
Zn1 C1 C2 C7 175(5) . . . .
C7 C2 C3 C4 0.2(9) . . . .
C1 C2 C3 C4 177.4(6) . . . .
C2 C3 C4 C5 3.4(11) . . . .
C3 C4 C5 C6 -5.4(11) . . . .
C4 C5 C6 C7 3.9(10) . . . .
C4 C5 C6 C8 -178.1(7) . . . .
C3 C2 C7 C6 -1.7(9) . . . .
C1 C2 C7 C6 -179.0(5) . . . .
C5 C6 C7 C2 -0.3(9) . . . .
C8 C6 C7 C2 -178.4(5) . . . .
N2 N3 C8 N1 -2.2(7) . . . .
N2 N3 C8 C6 -179.6(6) . . . .
C9 N1 C8 N3 1.6(7) . . . .
C9 N1 C8 C6 179.1(6) . . . .
C7 C6 C8 N3 158.7(6) . . . .
C5 C6 C8 N3 -19.3(10) . . . .
C7 C6 C8 N1 -18.5(9) . . . .
C5 C6 C8 N1 163.5(7) . . . .
N3 N2 C9 N1 -1.0(8) . . . .
N3 N2 C9 C10 176.8(6) . . . .
C8 N1 C9 N2 -0.3(7) . . . .
C8 N1 C9 C10 -178.2(6) . . . .
N2 C9 C10 C11 3.7(10) . . . .
N1 C9 C10 C11 -178.7(6) . . . .
N2 C9 C10 C15 -175.5(6) . . . .
N1 C9 C10 C15 2.0(9) . . . .
C15 C10 C11 C12 1.3(9) . . . .
C9 C10 C11 C12 -177.9(6) . . . .
C10 C11 C12 C13 -1.0(9) . . . .
C10 C11 C12 C16 177.5(6) . . . .
C11 C12 C13 C14 0.3(9) . . . .
C16 C12 C13 C14 -178.1(5) . . . .
C12 C13 C14 C15 0.1(8) . . . .
C12 C13 C14 C17 -178.1(5) . . . .
C13 C14 C15 C10 0.3(9) . . . .
C17 C14 C15 C10 178.6(5) . . . .
C11 C10 C15 C14 -1.0(9) . . . .
C9 C10 C15 C14 178.2(6) . . . .
Zn2 O4 C16 O3 22.8(10) 3_445 . . .
Zn2 O4 C16 C12 -158.4(4) 3_445 . . .
Zn1 O3 C16 O4 15.2(9) 3_445 . . .
Zn1 O3 C16 C12 -163.6(4) 3_445 . . .
C11 C12 C16 O4 -4.2(8) . . . .
C13 C12 C16 O4 174.2(5) . . . .
C11 C12 C16 O3 174.7(6) . . . .
C13 C12 C16 O3 -6.9(9) . . . .
Zn2 O5 C17 O7 10.9(9) 2 . . .
Zn2 O5 C17 C14 -169.5(4) 2 . . .
Zn1 O7 C17 O5 27.9(9) 2 . . .
Zn1 O7 C17 C14 -151.7(4) 2 . . .
C15 C14 C17 O5 174.5(5) . . . .
C13 C14 C17 O5 -7.3(9) . . . .
C15 C14 C17 O7 -5.8(8) . . . .
C13 C14 C17 O7 172.3(5) . . . .
C22 N5 C18 C19 -4.1(13) . . . .
Zn1 N5 C18 C19 -177.9(7) . . . .
N5 C18 C19 C20 1.6(15) . . . .
C18 C19 C20 C21 1.8(14) . . . .
C18 C19 C20 C20 179.9(9) . . . 5_575
C19 C20 C21 C22 -2.6(15) . . . .
C20 C20 C21 C22 179.3(10) 5_575 . . .
C18 N5 C22 C21 3.3(14) . . . .
Zn1 N5 C22 C21 177.0(8) . . . .
C20 C21 C22 N5 0.0(17) . . . .
Zn1 O9 C23 N4 171.5(9) . . . .
C25 N4 C23 O9 176.5(12) . . . .
C24 N4 C23 O9 5(2) . . . .
